data_7010867
loop_
_publ_author_name
'Wong, Wai-Yeung'
'Ting, Fai-Lung'
'Lam, Wai-Lim'

_publ_section_title
;
 A new family of phosphido-bridged dinuclear ruthenium carbonyl
 complexes: synthesis of
 [Ru2(CO)6{&#x00B5;-P(&#xE010;C(CH)3O&#xE011;)2}(&#x00B5;-\h1,\h2-&#xE010;C(CH)3O&#xE011;)]
 and its reactivity towards terminal alkynes
;
_journal_issue 20
_journal_name_full 'Journal of the Chemical Society, Dalton Transactions'
_journal_page_first 2981
_journal_paper_doi 10.1039/b104625j
_journal_year 2001
_chemical_formula_sum 'C32 H17 O7 P Ru2 S2'
_chemical_formula_weight 810.69
_chemical_name_systematic
; 
? 
;
_space_group_IT_number 14
_symmetry_cell_setting monoclinic
_symmetry_space_group_name_Hall '-P 2ybc'
_symmetry_space_group_name_H-M 'P 1 21/c 1'
_atom_sites_solution_hydrogens geom
_atom_sites_solution_primary direct
_atom_sites_solution_secondary difmap
_audit_creation_method SHELXL-97
_cell_angle_alpha 90.00
_cell_angle_beta 90.8060(10)
_cell_angle_gamma 90.00
_cell_formula_units_Z 4
_cell_length_a 13.5711(9)
_cell_length_b 17.2037(11)
_cell_length_c 13.5664(9)
_cell_measurement_temperature 293(2)
_cell_volume 3167.1(4)
_computing_data_reduction SAINT
_computing_structure_refinement 'SHELXL-97 (Sheldrick, 1997)'
_computing_structure_solution 'SHELXS-97 (Sheldrick, 1990)'
_diffrn_ambient_temperature 293(2)
_diffrn_measured_fraction_theta_full 0.970
_diffrn_measured_fraction_theta_max 0.970
_diffrn_measurement_device_type 'Smart CCD'
_diffrn_radiation_monochromator graphite
_diffrn_radiation_source 'fine-focus sealed tube'
_diffrn_radiation_type MoK\a
_diffrn_radiation_wavelength 0.71073
_diffrn_reflns_av_R_equivalents 0.0168
_diffrn_reflns_av_sigmaI/netI 0.0179
_diffrn_reflns_limit_h_max 7
_diffrn_reflns_limit_h_min -17
_diffrn_reflns_limit_k_max 21
_diffrn_reflns_limit_k_min -21
_diffrn_reflns_limit_l_max 17
_diffrn_reflns_limit_l_min -17
_diffrn_reflns_number 18216
_diffrn_reflns_theta_full 27.52
_diffrn_reflns_theta_max 27.52
_diffrn_reflns_theta_min 1.91
_exptl_absorpt_coefficient_mu 1.182
_exptl_crystal_colour red
_exptl_crystal_density_diffrn 1.700
_exptl_crystal_density_method 'not measured'
_exptl_crystal_description block
_exptl_crystal_F_000 1600
_exptl_crystal_size_max 0.33
_exptl_crystal_size_mid 0.22
_exptl_crystal_size_min 0.18
_refine_diff_density_max 0.358
_refine_diff_density_min -0.270
_refine_diff_density_rms 0.052
_refine_ls_extinction_coef 0.00035(7)
_refine_ls_extinction_expression Fc^*^=kFc[1+0.001xFc^2^\l^3^/sin(2\q)]^-1/4^
_refine_ls_extinction_method SHELXL
_refine_ls_goodness_of_fit_ref 1.032
_refine_ls_hydrogen_treatment mixed
_refine_ls_matrix_type full
_refine_ls_number_parameters 418
_refine_ls_number_reflns 7079
_refine_ls_number_restraints 0
_refine_ls_restrained_S_all 1.032
_refine_ls_R_factor_all 0.0271
_refine_ls_R_factor_gt 0.0211
_refine_ls_shift/su_max 0.002
_refine_ls_shift/su_mean 0.000
_refine_ls_structure_factor_coef Fsqd
_refine_ls_weighting_details
;
calc w=1/[\s^2^(Fo^2^)+(0.0307P)^2^+0.7237P] where 
P=(Fo^2^+2Fc^2^)/3
;
_refine_ls_weighting_scheme calc
_refine_ls_wR_factor_gt 0.0550
_refine_ls_wR_factor_ref 0.0585
_reflns_number_gt 6119
_reflns_number_total 7079
_reflns_threshold_expression >2sigma(I)
_cod_data_source_file b104625j.txt
_cod_data_source_block wy0454wc
_cod_depositor_comments
;
The following automatic conversions were performed:
'_symmetry_cell_setting' value 'Monoclinic' changed to 'monoclinic'
according to '/home/saulius/struct/CIF-dictionaries/cif_core.dic'
dictionary named 'cif_core.dic' version 2.4.1 from 2010-06-29.

Automatic conversion script
Id: cif_fix_enum 1527 2010-12-29 10:47:43Z saulius 
;
_cod_original_sg_symbol_H-M P2(1)/c
_cod_database_code 7010867

loop_
_symmetry_equiv_pos_as_xyz
'x, y, z'
'-x, y+1/2, -z+1/2'
'-x, -y, -z'
'x, -y-1/2, z-1/2'

loop_
_atom_site_label
_atom_site_type_symbol
_atom_site_fract_x
_atom_site_fract_y
_atom_site_fract_z
_atom_site_U_iso_or_equiv
_atom_site_adp_type
_atom_site_occupancy
_atom_site_symmetry_multiplicity
_atom_site_calc_flag
_atom_site_refinement_flags
_atom_site_disorder_assembly
_atom_site_disorder_group
C1 C 0.80305(17) 0.21475(13) 0.14460(17) 0.0510(5) Uani 1 1 d . . .
C2 C 0.61810(17) 0.16928(14) 0.16577(17) 0.0536(5) Uani 1 1 d . . .
C3 C 0.84355(17) -0.10303(14) 0.27574(16) 0.0528(5) Uani 1 1 d . . .
C4 C 0.64926(16) -0.08144(13) 0.25657(16) 0.0493(5) Uani 1 1 d . . .
C5 C 0.66865(15) 0.07245(12) -0.00674(15) 0.0445(5) Uani 1 1 d . . .
C6 C 0.7399(2) 0.12125(13) -0.04494(16) 0.0506(5) Uani 1 1 d . . .
C7 C 0.6872(2) 0.18048(14) -0.09791(18) 0.0649(7) Uani 1 1 d . . .
H7A H 0.7147 0.2213 -0.1330 0.078 Uiso 1 1 calc R . .
C8 C 0.5917(2) 0.16611(14) -0.08743(19) 0.0661(7) Uani 1 1 d . . .
H8A H 0.5416 0.1966 -0.1146 0.079 Uiso 1 1 calc R . .
C9 C 0.7384(2) -0.42448(16) 0.0093(2) 0.0683(7) Uani 1 1 d . . .
C10 C 0.72694(16) -0.35746(13) -0.00058(18) 0.0529(5) Uani 1 1 d . . .
C11 C 0.71401(16) -0.27615(12) -0.00935(17) 0.0485(5) Uani 1 1 d . . .
C12 C 0.65150(18) -0.23583(14) -0.0681(2) 0.0629(6) Uani 1 1 d . . .
H12A H 0.6096 -0.2593 -0.1141 0.076 Uiso 1 1 calc R . .
C13 C 0.65561(17) -0.15483(13) -0.05330(19) 0.0570(6) Uani 1 1 d . . .
H13A H 0.6161 -0.1196 -0.0877 0.068 Uiso 1 1 calc R . .
C14 C 0.72272(15) -0.13353(11) 0.01603(15) 0.0418(4) Uani 1 1 d . . .
C15 C 0.67086(15) 0.00449(12) 0.05505(15) 0.0409(4) Uani 1 1 d . . .
C16 C 0.74743(14) -0.05484(11) 0.05081(14) 0.0400(4) Uani 1 1 d . . .
C17 C 0.84671(15) -0.02927(11) 0.06681(14) 0.0404(4) Uani 1 1 d . . .
C18 C 0.86490(14) 0.04146(11) 0.11708(14) 0.0387(4) Uani 1 1 d . . .
C19 C 0.96758(14) 0.05875(12) 0.14528(14) 0.0431(4) Uani 1 1 d . . .
C20 C 1.01571(16) 0.12850(13) 0.15234(18) 0.0543(5) Uani 1 1 d . . .
H20A H 0.9856 0.1759 0.1383 0.065 Uiso 1 1 calc R . .
C21 C 1.11563(18) 0.12199(15) 0.1830(2) 0.0636(7) Uani 1 1 d . . .
H21A H 1.1570 0.1647 0.1912 0.076 Uiso 1 1 calc R . .
C22 C 1.14523(16) 0.04837(16) 0.19917(17) 0.0565(6) Uani 1 1 d . . .
C23 C 1.23943(19) 0.02022(18) 0.22911(19) 0.0676(7) Uani 1 1 d . . .
C24 C 1.3172(3) -0.0040(3) 0.2523(3) 0.0926(11) Uani 1 1 d . . .
C25 C 0.67276(16) 0.09952(12) 0.38689(16) 0.0475(5) Uani 1 1 d . . .
C26 C 0.6762(2) 0.12699(14) 0.47968(19) 0.0662(7) Uani 1 1 d . . .
H26A H 0.7319 0.1434 0.5146 0.079 Uiso 1 1 calc R . .
C27 C 0.5778(3) 0.12585(18) 0.5136(3) 0.0955(12) Uani 1 1 d . . .
H27A H 0.5563 0.1418 0.5752 0.115 Uiso 1 1 calc R . .
C28 C 0.5234(3) 0.0984(2) 0.4425(3) 0.1070(13) Uani 1 1 d . . .
H28A H 0.4556 0.0915 0.4461 0.128 Uiso 1 1 calc R . .
C29 C 0.87101(16) 0.11543(13) 0.36097(16) 0.0480(5) Uani 1 1 d . . .
C30 C 0.94744(19) 0.08137(19) 0.4059(2) 0.0729(7) Uani 1 1 d . . .
H30A H 0.9590 0.0283 0.4113 0.087 Uiso 1 1 calc R . .
C31 C 1.0075(2) 0.1418(3) 0.4439(2) 0.0959(11) Uani 1 1 d . . .
H31A H 1.0659 0.1359 0.4798 0.115 Uiso 1 1 calc R . .
C32 C 0.9660(2) 0.2072(2) 0.4194(3) 0.0990(12) Uani 1 1 d . . .
H32A H 0.9907 0.2561 0.4354 0.119 Uiso 1 1 calc R . .
H6 H 0.804(2) 0.1115(14) -0.0481(19) 0.062(8) Uiso 1 1 d . . .
H9 H 0.747(2) -0.4763(18) 0.026(2) 0.094(10) Uiso 1 1 d . . .
H15 H 0.6081(16) -0.0133(12) 0.0667(14) 0.039(5) Uiso 1 1 d . . .
H17 H 0.9014(15) -0.0639(12) 0.0540(14) 0.040(5) Uiso 1 1 d . . .
H24 H 1.378(3) -0.025(2) 0.260(3) 0.114(13) Uiso 1 1 d . . .
O1 O 0.83730(15) 0.27484(10) 0.15095(16) 0.0784(5) Uani 1 1 d . . .
O2 O 0.54977(14) 0.20186(13) 0.18754(16) 0.0875(6) Uani 1 1 d . . .
O3 O 0.89249(15) -0.14732(12) 0.31562(15) 0.0811(6) Uani 1 1 d . . .
O4 O 0.57880(14) -0.11024(12) 0.28135(15) 0.0785(6) Uani 1 1 d . . .
O5 O 0.57596(11) 0.10080(9) -0.03170(12) 0.0554(4) Uani 1 1 d . . .
O6 O 0.57790(13) 0.08062(13) 0.36124(16) 0.0809(6) Uani 1 1 d . . .
O7 O 0.88136(13) 0.19426(11) 0.36710(16) 0.0760(5) Uani 1 1 d . . .
P1 P 0.76468(4) 0.07908(3) 0.29737(4) 0.03818(11) Uani 1 1 d . . .
Ru1 Ru 0.739257(11) 0.117819(9) 0.135573(11) 0.03813(5) Uani 1 1 d . . .
Ru2 Ru 0.763734(11) -0.032437(9) 0.207769(11) 0.03733(5) Uani 1 1 d . . .
S1 S 0.78004(5) -0.21377(3) 0.06580(5) 0.05829(15) Uani 1 1 d . . .
S2 S 1.04917(4) -0.01564(4) 0.17693(5) 0.05401(14) Uani 1 1 d . . .

loop_
_atom_site_aniso_label
_atom_site_aniso_U_11
_atom_site_aniso_U_22
_atom_site_aniso_U_33
_atom_site_aniso_U_23
_atom_site_aniso_U_13
_atom_site_aniso_U_12
C1 0.0524(13) 0.0467(12) 0.0538(13) 0.0006(10) -0.0035(10) 0.0000(10)
C2 0.0483(12) 0.0566(13) 0.0558(13) -0.0055(10) -0.0097(10) 0.0101(11)
C3 0.0533(13) 0.0567(13) 0.0486(12) 0.0041(10) 0.0066(10) 0.0069(11)
C4 0.0484(12) 0.0500(12) 0.0495(12) 0.0057(9) 0.0018(9) -0.0028(10)
C5 0.0476(11) 0.0415(10) 0.0443(11) -0.0034(8) -0.0081(9) 0.0010(9)
C6 0.0598(15) 0.0472(12) 0.0446(11) 0.0003(9) -0.0017(10) -0.0048(10)
C7 0.090(2) 0.0489(13) 0.0556(14) 0.0100(11) -0.0119(13) -0.0064(13)
C8 0.0861(19) 0.0478(13) 0.0638(15) 0.0068(11) -0.0252(14) 0.0085(13)
C9 0.0756(18) 0.0454(14) 0.0840(19) -0.0071(13) 0.0091(14) -0.0042(12)
C10 0.0475(12) 0.0472(12) 0.0642(14) -0.0107(10) 0.0048(10) -0.0041(10)
C11 0.0431(11) 0.0399(11) 0.0624(13) -0.0088(9) 0.0031(10) -0.0028(9)
C12 0.0552(14) 0.0496(13) 0.0834(17) -0.0158(12) -0.0197(12) -0.0035(11)
C13 0.0509(13) 0.0458(12) 0.0739(16) -0.0070(11) -0.0154(11) 0.0012(10)
C14 0.0396(10) 0.0390(10) 0.0469(11) -0.0050(8) 0.0031(8) 0.0011(8)
C15 0.0383(10) 0.0401(10) 0.0443(11) -0.0020(8) 0.0000(8) -0.0032(8)
C16 0.0401(10) 0.0385(10) 0.0414(10) -0.0022(8) 0.0008(8) -0.0015(8)
C17 0.0378(10) 0.0432(10) 0.0404(10) -0.0030(8) 0.0054(8) 0.0007(8)
C18 0.0350(10) 0.0422(10) 0.0390(9) -0.0005(8) 0.0045(8) -0.0012(8)
C19 0.0360(10) 0.0517(11) 0.0416(10) -0.0047(9) 0.0063(8) -0.0002(9)
C20 0.0396(11) 0.0513(13) 0.0722(15) -0.0061(11) 0.0056(10) -0.0052(9)
C21 0.0425(12) 0.0694(17) 0.0790(17) -0.0176(13) 0.0041(12) -0.0138(11)
C22 0.0372(11) 0.0798(17) 0.0525(12) -0.0151(12) 0.0004(9) -0.0014(11)
C23 0.0490(14) 0.095(2) 0.0584(14) -0.0185(13) -0.0029(11) 0.0023(13)
C24 0.0586(19) 0.135(3) 0.084(2) -0.020(2) -0.0150(16) 0.018(2)
C25 0.0481(12) 0.0412(11) 0.0535(12) -0.0019(9) 0.0122(9) 0.0034(9)
C26 0.094(2) 0.0487(13) 0.0567(14) -0.0094(11) 0.0226(14) 0.0000(12)
C27 0.131(3) 0.0600(18) 0.098(2) -0.0051(16) 0.075(2) 0.0097(18)
C28 0.073(2) 0.099(3) 0.151(4) -0.008(3) 0.069(2) 0.0032(19)
C29 0.0409(11) 0.0562(13) 0.0467(11) -0.0063(9) -0.0002(9) -0.0009(9)
C30 0.0569(15) 0.089(2) 0.0720(17) 0.0089(15) -0.0164(13) 0.0044(14)
C31 0.0554(17) 0.149(3) 0.083(2) -0.008(2) -0.0269(15) -0.011(2)
C32 0.0623(19) 0.118(3) 0.116(3) -0.046(2) -0.0149(18) -0.0282(19)
O1 0.0851(13) 0.0462(10) 0.1035(15) 0.0000(9) -0.0075(11) -0.0151(9)
O2 0.0599(12) 0.1029(16) 0.0993(15) -0.0142(12) -0.0049(10) 0.0397(11)
O3 0.0791(13) 0.0868(13) 0.0772(13) 0.0210(11) -0.0017(10) 0.0314(11)
O4 0.0603(11) 0.0897(14) 0.0857(13) 0.0211(11) 0.0096(10) -0.0241(10)
O5 0.0521(9) 0.0494(8) 0.0644(10) 0.0035(7) -0.0170(7) 0.0034(7)
O6 0.0456(10) 0.1003(15) 0.0972(14) -0.0143(12) 0.0199(9) -0.0034(10)
O7 0.0590(11) 0.0624(11) 0.1059(15) -0.0223(10) -0.0171(10) -0.0074(9)
P1 0.0341(2) 0.0403(3) 0.0402(3) -0.0037(2) 0.00244(19) 0.0019(2)
Ru1 0.03608(9) 0.03725(9) 0.04103(9) -0.00102(6) -0.00077(6) 0.00119(6)
Ru2 0.03632(9) 0.03569(9) 0.04008(9) -0.00123(6) 0.00439(6) 0.00095(6)
S1 0.0695(4) 0.0397(3) 0.0651(4) -0.0071(2) -0.0199(3) 0.0043(3)
S2 0.0392(3) 0.0592(3) 0.0636(3) -0.0023(3) -0.0011(2) 0.0023(2)

loop_
_atom_type_symbol
_atom_type_description
_atom_type_scat_dispersion_real
_atom_type_scat_dispersion_imag
_atom_type_scat_source
C C 0.0033 0.0016 'International Tables Vol C Tables 4.2.6.8 and 6.1.1.4'
H H 0.0000 0.0000 'International Tables Vol C Tables 4.2.6.8 and 6.1.1.4'
O O 0.0106 0.0060 'International Tables Vol C Tables 4.2.6.8 and 6.1.1.4'
P P 0.1023 0.0942 'International Tables Vol C Tables 4.2.6.8 and 6.1.1.4'
S S 0.1246 0.1234 'International Tables Vol C Tables 4.2.6.8 and 6.1.1.4'
Ru Ru -1.2594 0.8363 'International Tables Vol C Tables 4.2.6.8 and 6.1.1.4'

loop_
_geom_angle_atom_site_label_1
_geom_angle_atom_site_label_2
_geom_angle_atom_site_label_3
_geom_angle
_geom_angle_site_symmetry_1
_geom_angle_site_symmetry_3
_geom_angle_publ_flag
O1 C1 Ru1 176.7(2) . . ?
O2 C2 Ru1 176.0(2) . . ?
O3 C3 Ru2 178.5(2) . . ?
O4 C4 Ru2 176.7(2) . . ?
C6 C5 O5 109.29(19) . . ?
C6 C5 C15 134.5(2) . . ?
O5 C5 C15 116.07(18) . . ?
C6 C5 Ru1 79.78(13) . . ?
O5 C5 Ru1 117.08(14) . . ?
C15 C5 Ru1 77.28(11) . . ?
C5 C6 C7 105.8(2) . . ?
C5 C6 Ru1 66.39(12) . . ?
C7 C6 Ru1 120.67(17) . . ?
C8 C7 C6 107.1(2) . . ?
C7 C8 O5 111.7(2) . . ?
C9 C10 C11 178.2(3) . . ?
C12 C11 C10 129.4(2) . . ?
C12 C11 S1 110.32(16) . . ?
C10 C11 S1 120.22(18) . . ?
C11 C12 C13 113.7(2) . . ?
C14 C13 C12 113.1(2) . . ?
C13 C14 C16 128.43(19) . . ?
C13 C14 S1 110.66(16) . . ?
C16 C14 S1 120.90(15) . . ?
C5 C15 C16 123.70(18) . . ?
C5 C15 Ru1 67.17(11) . . ?
C16 C15 Ru1 108.27(13) . . ?
C5 C15 Ru2 134.24(14) . . ?
C16 C15 Ru2 60.14(10) . . ?
Ru1 C15 Ru2 69.08(5) . . ?
C17 C16 C15 116.67(17) . . ?
C17 C16 C14 122.79(18) . . ?
C15 C16 C14 119.84(17) . . ?
C17 C16 Ru2 73.38(11) . . ?
C15 C16 Ru2 84.26(12) . . ?
C14 C16 Ru2 119.82(14) . . ?
C18 C17 C16 119.67(18) . . ?
C18 C17 Ru2 72.24(11) . . ?
C16 C17 Ru2 68.74(11) . . ?
C17 C18 C19 117.24(17) . . ?
C17 C18 Ru1 116.38(14) . . ?
C19 C18 Ru1 126.22(14) . . ?
C17 C18 Ru2 70.97(11) . . ?
C19 C18 Ru2 123.74(13) . . ?
Ru1 C18 Ru2 78.02(6) . . ?
C20 C19 C18 130.2(2) . . ?
C20 C19 S2 109.01(16) . . ?
C18 C19 S2 120.81(15) . . ?
C19 C20 C21 113.9(2) . . ?
C22 C21 C20 113.9(2) . . ?
C21 C22 C23 129.2(2) . . ?
C21 C22 S2 110.38(17) . . ?
C23 C22 S2 120.4(2) . . ?
C24 C23 C22 178.7(3) . . ?
C26 C25 O6 110.0(2) . . ?
C26 C25 P1 133.6(2) . . ?
O6 C25 P1 116.33(16) . . ?
C25 C26 C27 106.1(3) . . ?
C28 C27 C26 107.0(3) . . ?
C27 C28 O6 111.9(3) . . ?
C30 C29 O7 109.3(2) . . ?
C30 C29 P1 133.4(2) . . ?
O7 C29 P1 117.35(16) . . ?
C29 C30 C31 106.5(3) . . ?
C32 C31 C30 107.3(3) . . ?
C31 C32 O7 110.6(3) . . ?
C8 O5 C5 105.97(19) . . ?
C25 O6 C28 105.0(3) . . ?
C32 O7 C29 106.2(2) . . ?
C29 P1 C25 99.78(10) . . ?
C29 P1 Ru2 123.60(7) . . ?
C25 P1 Ru2 122.06(7) . . ?
C29 P1 Ru1 117.80(8) . . ?
C25 P1 Ru1 119.42(8) . . ?
Ru2 P1 Ru1 74.697(16) . . ?
C1 Ru1 C2 88.40(10) . . ?
C1 Ru1 C18 100.51(8) . . ?
C2 Ru1 C18 169.17(9) . . ?
C1 Ru1 C5 123.07(9) . . ?
C2 Ru1 C5 89.28(8) . . ?
C18 Ru1 C5 90.94(7) . . ?
C1 Ru1 P1 97.53(7) . . ?
C2 Ru1 P1 92.71(7) . . ?
C18 Ru1 P1 80.12(5) . . ?
C5 Ru1 P1 139.40(5) . . ?
C1 Ru1 C15 156.72(8) . . ?
C2 Ru1 C15 98.29(9) . . ?
C18 Ru1 C15 75.91(7) . . ?
C5 Ru1 C15 35.54(7) . . ?
P1 Ru1 C15 104.35(5) . . ?
C1 Ru1 C6 92.04(9) . . ?
C2 Ru1 C6 102.56(9) . . ?
C18 Ru1 C6 83.42(8) . . ?
C5 Ru1 C6 33.84(8) . . ?
P1 Ru1 C6 162.21(6) . . ?
C15 Ru1 C6 64.77(7) . . ?
C1 Ru1 Ru2 138.39(7) . . ?
C2 Ru1 Ru2 116.90(7) . . ?
C18 Ru1 Ru2 52.27(5) . . ?
C5 Ru1 Ru2 91.53(5) . . ?
P1 Ru1 Ru2 51.931(13) . . ?
C15 Ru1 Ru2 56.79(5) . . ?
C6 Ru1 Ru2 111.85(5) . . ?
C3 Ru2 C4 90.62(10) . . ?
C3 Ru2 C16 114.84(9) . . ?
C4 Ru2 C16 101.00(8) . . ?
C3 Ru2 C17 98.23(9) . . ?
C4 Ru2 C17 137.36(8) . . ?
C16 Ru2 C17 37.87(7) . . ?
C3 Ru2 C18 106.50(9) . . ?
C4 Ru2 C18 162.16(8) . . ?
C16 Ru2 C18 67.59(7) . . ?
C17 Ru2 C18 36.79(7) . . ?
C3 Ru2 P1 106.67(7) . . ?
C4 Ru2 P1 100.79(7) . . ?
C16 Ru2 P1 132.40(5) . . ?
C17 Ru2 P1 116.01(5) . . ?
C18 Ru2 P1 79.42(5) . . ?
C3 Ru2 C15 149.47(8) . . ?
C4 Ru2 C15 89.79(8) . . ?
C16 Ru2 C15 35.60(7) . . ?
C17 Ru2 C15 62.43(7) . . ?
C18 Ru2 C15 72.95(7) . . ?
P1 Ru2 C15 103.21(5) . . ?
C3 Ru2 Ru1 147.73(8) . . ?
C4 Ru2 Ru1 116.22(7) . . ?
C16 Ru2 Ru1 79.03(5) . . ?
C17 Ru2 Ru1 74.64(5) . . ?
C18 Ru2 Ru1 49.71(5) . . ?
P1 Ru2 Ru1 53.373(14) . . ?
C15 Ru2 Ru1 54.13(5) . . ?
C14 S1 C11 92.24(10) . . ?
C22 S2 C19 92.87(11) . . ?

loop_
_geom_bond_atom_site_label_1
_geom_bond_atom_site_label_2
_geom_bond_distance
_geom_bond_site_symmetry_2
_geom_bond_publ_flag
C1 O1 1.136(3) . ?
C1 Ru1 1.882(2) . ?
C2 O2 1.127(3) . ?
C2 Ru1 1.917(2) . ?
C3 O3 1.142(3) . ?
C3 Ru2 1.863(2) . ?
C4 O4 1.132(3) . ?
C4 Ru2 1.895(2) . ?
C5 C6 1.386(3) . ?
C5 O5 1.387(2) . ?
C5 C15 1.439(3) . ?
C5 Ru1 2.2809(19) . ?
C6 C7 1.432(3) . ?
C6 Ru1 2.450(2) . ?
C7 C8 1.330(4) . ?
C8 O5 1.372(3) . ?
C9 C10 1.171(3) . ?
C10 C11 1.415(3) . ?
C11 C12 1.348(3) . ?
C11 S1 1.723(2) . ?
C12 C13 1.409(3) . ?
C13 C14 1.351(3) . ?
C14 C16 1.471(3) . ?
C14 S1 1.718(2) . ?
C15 C16 1.458(3) . ?
C15 Ru1 2.414(2) . ?
C15 Ru2 2.492(2) . ?
C16 C17 1.431(3) . ?
C16 Ru2 2.1722(19) . ?
C17 C18 1.415(3) . ?
C17 Ru2 2.2334(19) . ?
C18 C19 1.470(3) . ?
C18 Ru1 2.1698(19) . ?
C18 Ru2 2.2499(19) . ?
C19 C20 1.369(3) . ?
C19 S2 1.742(2) . ?
C20 C21 1.417(3) . ?
C21 C22 1.346(4) . ?
C22 C23 1.421(3) . ?
C22 S2 1.730(2) . ?
C23 C24 1.173(4) . ?
C25 C26 1.345(3) . ?
C25 O6 1.368(3) . ?
C25 P1 1.788(2) . ?
C26 C27 1.420(4) . ?
C27 C28 1.295(5) . ?
C28 O6 1.370(4) . ?
C29 C30 1.332(3) . ?
C29 O7 1.366(3) . ?
C29 P1 1.784(2) . ?
C30 C31 1.414(5) . ?
C31 C32 1.299(5) . ?
C32 O7 1.360(3) . ?
P1 Ru2 2.2711(5) . ?
P1 Ru1 2.3152(5) . ?
Ru1 Ru2 2.7825(3) . ?
